data_4034126
loop_
_publ_author_name
'Zhang, Yu'
'Nie, Shao-Zhen'
'Ye, Jing-Jing'
'Wang, Ji-Ping'
'Zhou, Meng-Meng'
'Zhao, Chang-Qiu'
'Li, Qiang'

_publ_section_title
;
 Functional Phosphine Derivatives Having Stationary and Flexible
 Chiralities: Their Preparation and Chirality Controlling.
;
_journal_issue 13
_journal_name_full 'The Journal of organic chemistry'
_journal_page_first 8423
_journal_page_last 8439
_journal_paper_doi 10.1021/acs.joc.9b00346
_journal_volume 84
_journal_year 2019
_chemical_absolute_configuration S
_chemical_formula_sum 'C22 H30 B O P'
_chemical_formula_weight 352.24
_space_group_IT_number 4
_space_group_name_Hall 'P 2yb'
_space_group_name_H-M_alt 'P 1 21 1'
_symmetry_cell_setting monoclinic
_symmetry_space_group_name_H-M 'P 1 21 1'
_atom_sites_solution_hydrogens geom
_atom_sites_solution_primary direct
_atom_sites_solution_secondary difmap
_audit_creation_method SHELXL-97
_cell_angle_alpha 90.00
_cell_angle_beta 91.8130(10)
_cell_angle_gamma 90.00
_cell_formula_units_Z 6
_cell_length_a 16.4461(14)
_cell_length_b 10.0756(9)
_cell_length_c 19.0236(17)
_cell_measurement_reflns_used 4677
_cell_measurement_temperature 298(2)
_cell_measurement_theta_max 29.707
_cell_measurement_theta_min 2.288
_cell_volume 3150.7(5)
_computing_cell_refinement 'Bruker SMART'
_computing_data_collection 'Bruker SMART'
_computing_data_reduction 'Bruker SAINT'
_computing_molecular_graphics 'Bruker SHELXTL'
_computing_publication_material 'Bruker SHELXTL'
_computing_structure_refinement 'SHELXL-97 (Sheldrick, 1997)'
_computing_structure_solution 'SHELXS-97 (Sheldrick, 1990)'
_diffrn_ambient_temperature 298(2)
_diffrn_measured_fraction_theta_full 0.999
_diffrn_measured_fraction_theta_max 0.999
_diffrn_measurement_device_type 'CCD area detector'
_diffrn_measurement_method 'phi and omega scans'
_diffrn_radiation_monochromator graphite
_diffrn_radiation_source 'fine-focus sealed tube'
_diffrn_radiation_type MoK\a
_diffrn_radiation_wavelength 0.71073
_diffrn_reflns_av_R_equivalents 0.0318
_diffrn_reflns_av_sigmaI/netI 0.0710
_diffrn_reflns_limit_h_max 19
_diffrn_reflns_limit_h_min -12
_diffrn_reflns_limit_k_max 11
_diffrn_reflns_limit_k_min -11
_diffrn_reflns_limit_l_max 21
_diffrn_reflns_limit_l_min -22
_diffrn_reflns_number 15919
_diffrn_reflns_theta_full 25.02
_diffrn_reflns_theta_max 25.02
_diffrn_reflns_theta_min 2.29
_exptl_absorpt_coefficient_mu 0.137
_exptl_absorpt_correction_T_max 0.9731
_exptl_absorpt_correction_T_min 0.9471
_exptl_absorpt_correction_type multi-scan
_exptl_absorpt_process_details sadabs
_exptl_crystal_colour colourless
_exptl_crystal_density_diffrn 1.114
_exptl_crystal_density_method 'not measured'
_exptl_crystal_description block
_exptl_crystal_F_000 1140
_exptl_crystal_size_max 0.40
_exptl_crystal_size_mid 0.28
_exptl_crystal_size_min 0.20
_refine_diff_density_max 0.173
_refine_diff_density_min -0.265
_refine_diff_density_rms 0.045
_refine_ls_abs_structure_details 'Flack H D (1983), Acta Cryst. A39, 876-881'
_refine_ls_abs_structure_Flack -0.01(7)
_refine_ls_extinction_method none
_refine_ls_goodness_of_fit_ref 0.975
_refine_ls_hydrogen_treatment constr
_refine_ls_matrix_type full
_refine_ls_number_parameters 688
_refine_ls_number_reflns 10504
_refine_ls_number_restraints 1
_refine_ls_restrained_S_all 0.975
_refine_ls_R_factor_all 0.0886
_refine_ls_R_factor_gt 0.0493
_refine_ls_shift/su_max 0.001
_refine_ls_shift/su_mean 0.000
_refine_ls_structure_factor_coef Fsqd
_refine_ls_weighting_details 'calc w=1/[\s^2^(Fo^2^)+(0.0410P)^2^+0.0000P] where P=(Fo^2^+2Fc^2^)/3'
_refine_ls_weighting_scheme calc
_refine_ls_wR_factor_gt 0.0884
_refine_ls_wR_factor_ref 0.1002
_reflns_number_gt 6864
_reflns_number_total 10504
_reflns_threshold_expression >2sigma(I)
_cod_data_source_file jo9b00346_si_011.cif
_cod_data_source_block 170925b
_cod_depositor_comments
;
The following automatic conversions were performed:

data item '_symmetry_cell_setting' value 'Monoclinic' was changed to
'monoclinic' in accordance with the
/home/data/users/saulius/crontab/automatic-downloads/current/ACS/lib/dictionaries/cif_core.dic
dictionary named 'cif_core.dic' version 2.4.2 last updated on
2011-04-26.

Automatic conversion script
Id: cif_fix_values 6909 2019-04-08 15:41:33Z antanas 
;
_cod_original_sg_symbol_H-M 'P2(1)   '
_cod_database_code 4034126

loop_
_symmetry_equiv_pos_as_xyz
'x, y, z'
'-x, y+1/2, -z'

loop_
_atom_site_label
_atom_site_type_symbol
_atom_site_fract_x
_atom_site_fract_y
_atom_site_fract_z
_atom_site_U_iso_or_equiv
_atom_site_adp_type
_atom_site_occupancy
_atom_site_symmetry_multiplicity
_atom_site_calc_flag
_atom_site_refinement_flags
P1 P 0.60444(5) 0.80312(8) 0.41173(4) 0.0489(2) Uani 1 1 d .
P2 P 0.04619(5) 0.33192(8) 0.30588(4) 0.0512(2) Uani 1 1 d .
P3 P 0.74831(5) 0.26143(9) -0.01618(4) 0.0534(2) Uani 1 1 d .
O1 O 0.68468(13) 0.89443(19) 0.40088(12) 0.0544(6) Uani 1 1 d .
O2 O 0.07586(12) 0.2658(2) 0.23301(10) 0.0568(6) Uani 1 1 d .
O3 O 0.81574(12) 0.1583(2) -0.04398(11) 0.0582(6) Uani 1 1 d .
B1 B 0.5688(2) 0.8182(5) 0.50446(19) 0.0681(11) Uani 1 1 d .
H1A H 0.6110 0.7883 0.5367 0.102 Uiso 1 1 calc R
H1B H 0.5211 0.7647 0.5098 0.102 Uiso 1 1 calc R
H1C H 0.5562 0.9092 0.5142 0.102 Uiso 1 1 calc R
B2 B -0.0621(2) 0.2806(4) 0.3205(2) 0.0683(12) Uani 1 1 d .
H2A H -0.0962 0.3102 0.2817 0.102 Uiso 1 1 calc R
H2B H -0.0803 0.3198 0.3632 0.102 Uiso 1 1 calc R
H2C H -0.0651 0.1857 0.3240 0.102 Uiso 1 1 calc R
B3 B 0.6870(2) 0.3296(4) -0.0936(2) 0.0663(11) Uani 1 1 d .
H3A H 0.7232 0.3643 -0.1277 0.099 Uiso 1 1 calc R
H3B H 0.6521 0.3992 -0.0779 0.099 Uiso 1 1 calc R
H3C H 0.6546 0.2599 -0.1145 0.099 Uiso 1 1 calc R
C1 C 0.64508(19) 0.6441(3) 0.38961(16) 0.0482(8) Uani 1 1 d .
C2 C 0.6205(2) 0.5289(3) 0.42355(19) 0.0610(9) Uani 1 1 d .
H2 H 0.5797 0.5334 0.4562 0.073 Uiso 1 1 calc R
C3 C 0.6559(2) 0.4088(4) 0.4092(2) 0.0704(11) Uani 1 1 d .
H3 H 0.6383 0.3318 0.4310 0.085 Uiso 1 1 calc R
C4 C 0.7170(2) 0.4035(4) 0.3627(2) 0.0722(11) Uani 1 1 d .
H4 H 0.7414 0.3225 0.3532 0.087 Uiso 1 1 calc R
C5 C 0.7432(2) 0.5157(3) 0.32962(18) 0.0573(9) Uani 1 1 d .
H5 H 0.7856 0.5095 0.2986 0.069 Uiso 1 1 calc R
C6 C 0.70763(18) 0.6384(3) 0.34137(16) 0.0456(8) Uani 1 1 d .
C7 C 0.73702(17) 0.7597(3) 0.30783(16) 0.0477(8) Uani 1 1 d .
C8 C 0.72621(19) 0.8825(3) 0.33899(18) 0.0509(9) Uani 1 1 d .
C9 C 0.7604(2) 0.9970(3) 0.3122(2) 0.0652(10) Uani 1 1 d .
H9 H 0.7546 1.0778 0.3351 0.078 Uiso 1 1 calc R
C10 C 0.8027(2) 0.9894(5) 0.2516(2) 0.0835(12) Uani 1 1 d .
H10 H 0.8256 1.0658 0.2333 0.100 Uiso 1 1 calc R
C11 C 0.8116(2) 0.8718(5) 0.2181(2) 0.0808(12) Uani 1 1 d .
H11 H 0.8392 0.8684 0.1762 0.097 Uiso 1 1 calc R
C12 C 0.7799(2) 0.7579(4) 0.24571(18) 0.0677(10) Uani 1 1 d .
H12 H 0.7872 0.6777 0.2225 0.081 Uiso 1 1 calc R
C13 C 0.53343(17) 0.8643(3) 0.34326(16) 0.0434(8) Uani 1 1 d .
H13 H 0.5554 0.8410 0.2976 0.052 Uiso 1 1 calc R
C14 C 0.44655(16) 0.8061(3) 0.34597(15) 0.0473(7) Uani 1 1 d .
H14 H 0.4251 0.8326 0.3913 0.057 Uiso 1 1 calc R
C15 C 0.3919(2) 0.8718(3) 0.2890(2) 0.0686(11) Uani 1 1 d .
H15A H 0.4116 0.8492 0.2430 0.082 Uiso 1 1 calc R
H15B H 0.3370 0.8377 0.2920 0.082 Uiso 1 1 calc R
C16 C 0.3907(2) 1.0216(3) 0.2970(2) 0.0776(12) Uani 1 1 d .
H16A H 0.3559 1.0598 0.2602 0.093 Uiso 1 1 calc R
H16B H 0.3681 1.0445 0.3420 0.093 Uiso 1 1 calc R
C17 C 0.4753(2) 1.0797(3) 0.29297(17) 0.0556(9) Uani 1 1 d .
H17 H 0.4961 1.0568 0.2468 0.067 Uiso 1 1 calc R
C18 C 0.53111(19) 1.0162(3) 0.34847(17) 0.0542(8) Uani 1 1 d .
H18A H 0.5130 1.0411 0.3947 0.065 Uiso 1 1 calc R
H18B H 0.5857 1.0506 0.3436 0.065 Uiso 1 1 calc R
C19 C 0.44156(19) 0.6549(3) 0.3429(2) 0.0613(9) Uani 1 1 d .
H19 H 0.4785 0.6211 0.3802 0.074 Uiso 1 1 calc R
C20 C 0.3568(2) 0.6028(4) 0.3585(2) 0.0903(14) Uani 1 1 d .
H20A H 0.3381 0.6438 0.4006 0.135 Uiso 1 1 calc R
H20B H 0.3591 0.5083 0.3649 0.135 Uiso 1 1 calc R
H20C H 0.3200 0.6234 0.3199 0.135 Uiso 1 1 calc R
C21 C 0.4715(3) 0.5984(4) 0.2732(2) 0.0927(14) Uani 1 1 d .
H21A H 0.4387 0.6331 0.2349 0.139 Uiso 1 1 calc R
H21B H 0.4673 0.5034 0.2739 0.139 Uiso 1 1 calc R
H21C H 0.5272 0.6235 0.2675 0.139 Uiso 1 1 calc R
C22 C 0.4763(2) 1.2303(3) 0.2994(2) 0.0809(12) Uani 1 1 d .
H22A H 0.4435 1.2684 0.2620 0.121 Uiso 1 1 calc R
H22B H 0.5312 1.2618 0.2965 0.121 Uiso 1 1 calc R
H22C H 0.4550 1.2557 0.3439 0.121 Uiso 1 1 calc R
C23 C 0.0608(2) 0.5030(3) 0.28453(18) 0.0601(10) Uani 1 1 d .
C24 C 0.0067(3) 0.6006(4) 0.3075(2) 0.0776(12) Uani 1 1 d .
H24 H -0.0369 0.5772 0.3349 0.093 Uiso 1 1 calc R
C25 C 0.0188(4) 0.7321(5) 0.2889(3) 0.1082(18) Uani 1 1 d .
H25 H -0.0162 0.7976 0.3044 0.130 Uiso 1 1 calc R
C26 C 0.0824(4) 0.7649(5) 0.2477(3) 0.113(2) Uani 1 1 d .
H26 H 0.0908 0.8534 0.2361 0.136 Uiso 1 1 calc R
C27 C 0.1339(3) 0.6701(5) 0.2232(2) 0.0909(14) Uani 1 1 d .
H27 H 0.1759 0.6945 0.1942 0.109 Uiso 1 1 calc R
C28 C 0.1240(2) 0.5377(4) 0.24135(18) 0.0623(10) Uani 1 1 d .
C29 C 0.1761(2) 0.4337(4) 0.21225(18) 0.0630(10) Uani 1 1 d .
C30 C 0.1507(2) 0.3040(4) 0.20752(16) 0.0573(9) Uani 1 1 d .
C31 C 0.1950(3) 0.2074(4) 0.17507(19) 0.0747(11) Uani 1 1 d .
H31 H 0.1746 0.1215 0.1710 0.090 Uiso 1 1 calc R
C32 C 0.2686(3) 0.2374(6) 0.1489(2) 0.1003(15) Uani 1 1 d .
H32 H 0.2989 0.1719 0.1273 0.120 Uiso 1 1 calc R
C33 C 0.2981(3) 0.3634(7) 0.1542(2) 0.1051(18) Uani 1 1 d .
H33 H 0.3490 0.3831 0.1369 0.126 Uiso 1 1 calc R
C34 C 0.2532(3) 0.4620(5) 0.1849(2) 0.0840(13) Uani 1 1 d .
H34 H 0.2737 0.5480 0.1875 0.101 Uiso 1 1 calc R
C35 C 0.12228(17) 0.2747(3) 0.37143(14) 0.0443(7) Uani 1 1 d .
H35 H 0.1741 0.3177 0.3615 0.053 Uiso 1 1 calc R
C36 C 0.10114(16) 0.3076(3) 0.44814(14) 0.0459(7) Uani 1 1 d .
H36 H 0.0487 0.2650 0.4564 0.055 Uiso 1 1 calc R
C37 C 0.16346(19) 0.2412(3) 0.49826(17) 0.0625(9) Uani 1 1 d .
H37A H 0.2163 0.2813 0.4918 0.075 Uiso 1 1 calc R
H37B H 0.1483 0.2579 0.5463 0.075 Uiso 1 1 calc R
C38 C 0.1702(2) 0.0938(3) 0.48733(19) 0.0698(11) Uani 1 1 d .
H38A H 0.1185 0.0523 0.4969 0.084 Uiso 1 1 calc R
H38B H 0.2108 0.0580 0.5202 0.084 Uiso 1 1 calc R
C39 C 0.1934(2) 0.0611(3) 0.4132(2) 0.0654(10) Uani 1 1 d .
H39 H 0.2469 0.1002 0.4055 0.078 Uiso 1 1 calc R
C40 C 0.13260(19) 0.1243(3) 0.36070(17) 0.0543(9) Uani 1 1 d .
H40A H 0.0802 0.0815 0.3651 0.065 Uiso 1 1 calc R
H40B H 0.1506 0.1084 0.3134 0.065 Uiso 1 1 calc R
C41 C 0.0901(2) 0.4544(3) 0.46390(17) 0.0594(9) Uani 1 1 d .
H41 H 0.0473 0.4873 0.4314 0.071 Uiso 1 1 calc R
C42 C 0.1654(3) 0.5378(3) 0.4521(2) 0.0899(14) Uani 1 1 d .
H42A H 0.2100 0.5043 0.4807 0.135 Uiso 1 1 calc R
H42B H 0.1549 0.6283 0.4647 0.135 Uiso 1 1 calc R
H42C H 0.1790 0.5335 0.4035 0.135 Uiso 1 1 calc R
C43 C 0.0603(2) 0.4757(4) 0.5386(2) 0.0964(14) Uani 1 1 d .
H43A H 0.0138 0.4204 0.5459 0.145 Uiso 1 1 calc R
H43B H 0.0454 0.5671 0.5445 0.145 Uiso 1 1 calc R
H43C H 0.1029 0.4531 0.5721 0.145 Uiso 1 1 calc R
C44 C 0.2000(3) -0.0873(4) 0.4016(2) 0.0978(14) Uani 1 1 d .
H44A H 0.1485 -0.1283 0.4100 0.147 Uiso 1 1 calc R
H44B H 0.2406 -0.1234 0.4335 0.147 Uiso 1 1 calc R
H44C H 0.2150 -0.1042 0.3541 0.147 Uiso 1 1 calc R
C45 C 0.81416(19) 0.3757(3) 0.03049(16) 0.0542(9) Uani 1 1 d .
C46 C 0.7990(2) 0.5096(4) 0.03018(19) 0.0677(10) Uani 1 1 d .
H46 H 0.7554 0.5434 0.0036 0.081 Uiso 1 1 calc R
C47 C 0.8486(3) 0.5943(4) 0.0694(2) 0.0834(12) Uani 1 1 d .
H47 H 0.8385 0.6851 0.0692 0.100 Uiso 1 1 calc R
C48 C 0.9127(3) 0.5437(5) 0.1084(2) 0.0840(13) Uani 1 1 d .
H48 H 0.9448 0.6004 0.1361 0.101 Uiso 1 1 calc R
C49 C 0.9302(2) 0.4107(4) 0.10742(19) 0.0706(10) Uani 1 1 d .
H49 H 0.9748 0.3785 0.1335 0.085 Uiso 1 1 calc R
C50 C 0.88182(19) 0.3231(4) 0.06777(16) 0.0563(8) Uani 1 1 d .
C51 C 0.90342(19) 0.1815(4) 0.06090(18) 0.0556(9) Uani 1 1 d .
C52 C 0.87247(19) 0.1065(3) 0.00471(17) 0.0552(9) Uani 1 1 d .
C53 C 0.8972(2) -0.0220(4) -0.0068(2) 0.0688(10) Uani 1 1 d .
H53 H 0.8761 -0.0695 -0.0451 0.083 Uiso 1 1 calc R
C54 C 0.9537(2) -0.0799(4) 0.0389(2) 0.0811(12) Uani 1 1 d .
H54 H 0.9717 -0.1659 0.0309 0.097 Uiso 1 1 calc R
C55 C 0.9830(2) -0.0106(5) 0.0960(2) 0.0861(13) Uani 1 1 d .
H55 H 1.0198 -0.0503 0.1276 0.103 Uiso 1 1 calc R
C56 C 0.9584(2) 0.1171(4) 0.1066(2) 0.0763(12) Uani 1 1 d .
H56 H 0.9791 0.1628 0.1457 0.092 Uiso 1 1 calc R
C57 C 0.69377(19) 0.1660(3) 0.04869(16) 0.0549(8) Uani 1 1 d .
H57 H 0.7297 0.1570 0.0905 0.066 Uiso 1 1 calc R
C58 C 0.61367(19) 0.2314(3) 0.07227(17) 0.0570(9) Uani 1 1 d .
H58 H 0.5778 0.2361 0.0302 0.068 Uiso 1 1 calc R
C59 C 0.5716(2) 0.1417(4) 0.1235(2) 0.0808(12) Uani 1 1 d .
H59A H 0.6042 0.1377 0.1668 0.097 Uiso 1 1 calc R
H59B H 0.5196 0.1806 0.1344 0.097 Uiso 1 1 calc R
C60 C 0.5575(3) 0.0019(4) 0.0969(2) 0.0900(13) Uani 1 1 d .
H60A H 0.5190 0.0037 0.0572 0.108 Uiso 1 1 calc R
H60B H 0.5342 -0.0513 0.1337 0.108 Uiso 1 1 calc R
C61 C 0.6369(3) -0.0608(4) 0.0745(2) 0.0847(12) Uani 1 1 d .
H61 H 0.6737 -0.0656 0.1160 0.102 Uiso 1 1 calc R
C62 C 0.6761(2) 0.0266(3) 0.0209(2) 0.0660(10) Uani 1 1 d .
H62A H 0.6404 0.0327 -0.0206 0.079 Uiso 1 1 calc R
H62B H 0.7266 -0.0140 0.0069 0.079 Uiso 1 1 calc R
C63 C 0.6234(2) 0.3748(3) 0.09914(19) 0.0671(10) Uani 1 1 d .
H63 H 0.6503 0.4252 0.0624 0.081 Uiso 1 1 calc R
C64 C 0.6757(3) 0.3881(4) 0.1659(2) 0.0951(14) Uani 1 1 d .
H64A H 0.6533 0.3345 0.2022 0.143 Uiso 1 1 calc R
H64B H 0.6768 0.4793 0.1806 0.143 Uiso 1 1 calc R
H64C H 0.7300 0.3590 0.1571 0.143 Uiso 1 1 calc R
C65 C 0.5398(2) 0.4397(4) 0.1093(2) 0.0942(14) Uani 1 1 d .
H65A H 0.5139 0.3987 0.1482 0.141 Uiso 1 1 calc R
H65B H 0.5064 0.4281 0.0674 0.141 Uiso 1 1 calc R
H65C H 0.5469 0.5327 0.1184 0.141 Uiso 1 1 calc R
C66 C 0.6231(3) -0.2026(4) 0.0471(3) 0.1180(17) Uani 1 1 d .
H66A H 0.5847 -0.2009 0.0080 0.177 Uiso 1 1 calc R
H66B H 0.6023 -0.2568 0.0839 0.177 Uiso 1 1 calc R
H66C H 0.6738 -0.2387 0.0321 0.177 Uiso 1 1 calc R

loop_
_atom_site_aniso_label
_atom_site_aniso_U_11
_atom_site_aniso_U_22
_atom_site_aniso_U_33
_atom_site_aniso_U_23
_atom_site_aniso_U_13
_atom_site_aniso_U_12
P1 0.0498(5) 0.0519(5) 0.0450(5) -0.0032(4) 0.0017(4) 0.0067(4)
P2 0.0482(5) 0.0578(6) 0.0474(5) 0.0039(4) -0.0029(4) -0.0019(4)
P3 0.0533(5) 0.0650(6) 0.0419(5) -0.0048(5) 0.0000(4) 0.0022(5)
O1 0.0580(14) 0.0473(12) 0.0576(15) -0.0104(11) -0.0011(12) -0.0025(11)
O2 0.0575(14) 0.0661(15) 0.0463(12) -0.0044(12) -0.0049(11) -0.0101(12)
O3 0.0575(14) 0.0750(15) 0.0420(13) -0.0055(12) -0.0007(11) 0.0098(13)
B1 0.074(3) 0.088(3) 0.043(2) 0.002(2) 0.0051(19) 0.016(3)
B2 0.042(2) 0.096(3) 0.066(3) 0.011(2) -0.0074(19) -0.005(2)
B3 0.063(3) 0.086(3) 0.050(2) 0.005(2) -0.0047(19) 0.020(2)
C1 0.050(2) 0.048(2) 0.046(2) 0.0024(17) -0.0093(16) 0.0027(17)
C2 0.050(2) 0.062(2) 0.070(2) 0.012(2) -0.0020(18) 0.0012(19)
C3 0.066(3) 0.046(2) 0.098(3) 0.015(2) -0.015(2) -0.005(2)
C4 0.067(3) 0.050(2) 0.098(3) -0.016(2) -0.021(2) 0.010(2)
C5 0.053(2) 0.057(2) 0.062(2) -0.0176(19) -0.0011(17) 0.0070(19)
C6 0.0424(19) 0.046(2) 0.048(2) -0.0070(16) -0.0014(15) -0.0006(16)
C7 0.0381(18) 0.055(2) 0.050(2) -0.0037(18) -0.0036(15) -0.0062(16)
C8 0.040(2) 0.057(2) 0.055(2) -0.0059(18) -0.0082(17) -0.0043(17)
C9 0.061(2) 0.053(2) 0.082(3) 0.002(2) -0.002(2) -0.0161(19)
C10 0.075(3) 0.085(3) 0.090(3) 0.022(3) -0.001(2) -0.034(2)
C11 0.072(3) 0.101(3) 0.070(3) 0.010(3) 0.012(2) -0.022(2)
C12 0.058(2) 0.081(3) 0.064(2) -0.009(2) 0.0082(18) -0.001(2)
C13 0.0474(19) 0.0443(19) 0.0390(17) -0.0007(14) 0.0094(14) 0.0052(14)
C14 0.0482(18) 0.0472(18) 0.0467(18) -0.0029(15) 0.0029(14) 0.0066(16)
C15 0.055(2) 0.072(3) 0.077(3) 0.008(2) -0.014(2) 0.0024(18)
C16 0.072(3) 0.062(3) 0.098(3) 0.022(2) -0.016(2) 0.017(2)
C17 0.071(3) 0.047(2) 0.048(2) 0.0051(16) 0.0060(18) 0.0121(18)
C18 0.060(2) 0.0442(19) 0.058(2) -0.0034(16) 0.0053(17) 0.0053(17)
C19 0.055(2) 0.050(2) 0.079(3) 0.009(2) -0.0052(18) -0.0028(18)
C20 0.061(3) 0.069(3) 0.140(4) 0.023(2) -0.006(2) -0.013(2)
C21 0.109(3) 0.057(2) 0.112(4) -0.025(2) -0.001(3) -0.004(2)
C22 0.113(3) 0.058(2) 0.072(3) 0.014(2) 0.003(2) 0.017(2)
C23 0.067(2) 0.060(2) 0.052(2) 0.0059(19) -0.0180(19) 0.008(2)
C24 0.088(3) 0.073(3) 0.071(3) 0.003(2) -0.020(2) 0.021(2)
C25 0.163(5) 0.065(3) 0.093(4) -0.005(3) -0.051(4) 0.037(3)
C26 0.185(6) 0.070(4) 0.082(4) 0.026(3) -0.041(4) -0.026(4)
C27 0.134(4) 0.076(3) 0.062(3) 0.021(3) -0.020(3) -0.026(3)
C28 0.081(3) 0.062(2) 0.043(2) 0.0164(19) -0.017(2) -0.015(2)
C29 0.063(2) 0.084(3) 0.041(2) 0.013(2) -0.0071(18) -0.018(2)
C30 0.054(2) 0.082(3) 0.0360(18) 0.0037(19) -0.0035(16) -0.008(2)
C31 0.076(3) 0.094(3) 0.054(2) -0.003(2) 0.007(2) 0.005(2)
C32 0.091(4) 0.155(5) 0.055(3) 0.002(3) 0.010(2) 0.021(3)
C33 0.062(3) 0.182(6) 0.072(3) 0.031(4) 0.013(2) -0.007(4)
C34 0.080(3) 0.116(4) 0.056(3) 0.023(3) -0.007(2) -0.030(3)
C35 0.0432(17) 0.0449(19) 0.0448(18) 0.0001(15) 0.0015(14) -0.0040(15)
C36 0.0395(16) 0.0538(19) 0.0445(18) 0.0015(16) 0.0016(13) -0.0002(16)
C37 0.067(2) 0.065(2) 0.054(2) -0.0023(19) -0.0116(17) 0.0100(19)
C38 0.076(3) 0.065(2) 0.066(3) 0.0065(19) -0.022(2) 0.0138(19)
C39 0.057(2) 0.053(2) 0.085(3) -0.005(2) -0.011(2) 0.0108(18)
C40 0.060(2) 0.052(2) 0.051(2) -0.0020(16) 0.0027(16) 0.0064(17)
C41 0.064(2) 0.065(2) 0.049(2) -0.0091(18) -0.0063(17) 0.0166(19)
C42 0.107(4) 0.058(2) 0.104(4) -0.007(2) -0.011(3) -0.014(2)
C43 0.112(3) 0.107(3) 0.070(3) -0.020(3) 0.001(2) 0.041(3)
C44 0.108(3) 0.070(3) 0.114(4) -0.012(3) -0.020(3) 0.028(3)
C45 0.052(2) 0.070(2) 0.0414(19) -0.0028(17) 0.0111(16) -0.0019(18)
C46 0.064(2) 0.072(3) 0.068(3) -0.007(2) 0.0093(19) -0.005(2)
C47 0.086(3) 0.073(3) 0.093(3) -0.005(2) 0.020(3) -0.012(2)
C48 0.077(3) 0.088(3) 0.087(3) -0.023(3) 0.003(3) -0.028(3)
C49 0.064(2) 0.091(3) 0.055(2) -0.001(2) -0.0063(19) -0.019(2)
C50 0.051(2) 0.076(2) 0.0415(18) 0.0023(19) 0.0058(16) -0.006(2)
C51 0.043(2) 0.074(3) 0.050(2) 0.0058(19) 0.0073(16) -0.0032(18)
C52 0.047(2) 0.068(2) 0.051(2) 0.0015(19) 0.0114(17) 0.0046(18)
C53 0.057(2) 0.081(3) 0.068(3) -0.001(2) 0.0143(19) 0.010(2)
C54 0.066(3) 0.080(3) 0.098(4) 0.018(3) 0.023(3) 0.022(2)
C55 0.066(3) 0.099(4) 0.093(3) 0.032(3) -0.008(2) 0.015(3)
C56 0.055(2) 0.101(3) 0.071(3) 0.018(2) -0.014(2) -0.008(2)
C57 0.056(2) 0.064(2) 0.044(2) -0.0035(17) -0.0108(16) -0.0038(18)
C58 0.050(2) 0.075(2) 0.046(2) -0.0093(18) 0.0042(15) -0.0106(18)
C59 0.086(3) 0.088(3) 0.069(3) -0.013(2) 0.024(2) -0.024(2)
C60 0.103(3) 0.092(3) 0.076(3) -0.001(2) 0.024(2) -0.031(3)
C61 0.080(3) 0.080(3) 0.094(3) 0.008(2) -0.008(2) -0.019(2)
C62 0.056(2) 0.060(2) 0.082(3) -0.006(2) 0.0054(19) -0.0009(19)
C63 0.075(3) 0.070(2) 0.057(2) -0.0136(19) 0.020(2) -0.012(2)
C64 0.113(3) 0.113(3) 0.059(3) -0.032(2) 0.010(2) -0.035(3)
C65 0.093(3) 0.080(3) 0.111(4) -0.015(3) 0.039(3) 0.004(2)
C66 0.119(4) 0.069(3) 0.166(5) 0.007(3) 0.008(3) -0.008(3)

loop_
_atom_type_symbol
_atom_type_description
_atom_type_scat_dispersion_real
_atom_type_scat_dispersion_imag
_atom_type_scat_source
C C 0.0033 0.0016 'International Tables Vol C Tables 4.2.6.8 and 6.1.1.4'
H H 0.0000 0.0000 'International Tables Vol C Tables 4.2.6.8 and 6.1.1.4'
B B 0.0013 0.0007 'International Tables Vol C Tables 4.2.6.8 and 6.1.1.4'
O O 0.0106 0.0060 'International Tables Vol C Tables 4.2.6.8 and 6.1.1.4'
P P 0.1023 0.0942 'International Tables Vol C Tables 4.2.6.8 and 6.1.1.4'

loop_
_geom_angle_atom_site_label_1
_geom_angle_atom_site_label_2
_geom_angle_atom_site_label_3
_geom_angle
O1 P1 C1 99.55(13)
O1 P1 C13 102.79(13)
C1 P1 C13 111.64(13)
O1 P1 B1 110.54(16)
C1 P1 B1 114.93(17)
C13 P1 B1 115.45(15)
O2 P2 C23 98.94(15)
O2 P2 C35 103.56(12)
C23 P2 C35 111.37(14)
O2 P2 B2 108.89(16)
C23 P2 B2 115.59(18)
C35 P2 B2 116.24(16)
O3 P3 C45 99.44(13)
O3 P3 C57 103.83(14)
C45 P3 C57 107.79(14)
O3 P3 B3 109.43(15)
C45 P3 B3 116.84(18)
C57 P3 B3 117.26(16)
C8 O1 P1 118.85(19)
C30 O2 P2 118.42(19)
C52 O3 P3 118.26(19)
C2 C1 C6 120.0(3)
C2 C1 P1 121.3(3)
C6 C1 P1 118.5(2)
C3 C2 C1 120.6(3)
C4 C3 C2 119.3(4)
C3 C4 C5 121.0(3)
C4 C5 C6 121.4(3)
C5 C6 C1 117.6(3)
C5 C6 C7 121.7(3)
C1 C6 C7 120.7(3)
C8 C7 C12 116.7(3)
C8 C7 C6 120.6(3)
C12 C7 C6 122.7(3)
O1 C8 C7 121.0(3)
O1 C8 C9 117.2(3)
C7 C8 C9 121.7(3)
C10 C9 C8 119.1(4)
C11 C10 C9 120.7(4)
C10 C11 C12 120.2(4)
C11 C12 C7 121.5(4)
C18 C13 C14 110.5(2)
C18 C13 P1 107.9(2)
C14 C13 P1 114.73(19)
C19 C14 C15 112.0(3)
C19 C14 C13 115.2(2)
C15 C14 C13 109.5(2)
C16 C15 C14 111.5(3)
C17 C16 C15 111.3(3)
C16 C17 C18 109.8(3)
C16 C17 C22 112.9(3)
C18 C17 C22 111.0(3)
C17 C18 C13 113.0(3)
C20 C19 C14 112.6(3)
C20 C19 C21 111.1(3)
C14 C19 C21 112.6(3)
C28 C23 C24 120.1(4)
C28 C23 P2 119.0(3)
C24 C23 P2 120.9(3)
C25 C24 C23 119.5(5)
C26 C25 C24 119.7(5)
C25 C26 C27 121.3(5)
C26 C27 C28 120.5(5)
C27 C28 C23 118.9(4)
C27 C28 C29 121.1(4)
C23 C28 C29 119.9(3)
C30 C29 C34 116.3(4)
C30 C29 C28 121.4(3)
C34 C29 C28 122.2(4)
C29 C30 C31 122.6(4)
C29 C30 O2 120.8(3)
C31 C30 O2 116.6(3)
C32 C31 C30 119.9(4)
C31 C32 C33 120.0(5)
C32 C33 C34 120.6(5)
C33 C34 C29 120.6(4)
C40 C35 C36 111.4(2)
C40 C35 P2 107.18(19)
C36 C35 P2 113.94(19)
C41 C36 C37 112.6(2)
C41 C36 C35 115.2(2)
C37 C36 C35 109.1(2)
C38 C37 C36 113.3(3)
C37 C38 C39 111.5(3)
C38 C39 C44 111.9(3)
C38 C39 C40 109.8(3)
C44 C39 C40 111.4(3)
C39 C40 C35 113.3(2)
C36 C41 C42 113.9(3)
C36 C41 C43 111.3(3)
C42 C41 C43 110.2(3)
C46 C45 C50 120.9(3)
C46 C45 P3 121.5(3)
C50 C45 P3 117.6(3)
C45 C46 C47 120.1(4)
C48 C47 C46 119.6(4)
C47 C48 C49 121.0(4)
C48 C49 C50 120.7(4)
C49 C50 C45 117.7(3)
C49 C50 C51 121.6(3)
C45 C50 C51 120.6(3)
C52 C51 C56 116.1(3)
C52 C51 C50 120.6(3)
C56 C51 C50 123.2(3)
C53 C52 C51 122.0(3)
C53 C52 O3 116.2(3)
C51 C52 O3 121.8(3)
C52 C53 C54 119.6(4)
C55 C54 C53 119.9(4)
C56 C55 C54 120.1(4)
C55 C56 C51 122.3(4)
C62 C57 C58 109.7(3)
C62 C57 P3 110.1(2)
C58 C57 P3 114.3(2)
C59 C58 C63 113.1(3)
C59 C58 C57 110.0(3)
C63 C58 C57 114.5(3)
C60 C59 C58 114.2(3)
C59 C60 C61 110.8(3)
C62 C61 C60 109.6(3)
C62 C61 C66 112.0(4)
C60 C61 C66 111.2(3)
C61 C62 C57 112.5(3)
C64 C63 C58 114.3(3)
C64 C63 C65 110.0(3)
C58 C63 C65 110.9(3)

loop_
_geom_bond_atom_site_label_1
_geom_bond_atom_site_label_2
_geom_bond_distance
P1 O1 1.627(2)
P1 C1 1.792(3)
P1 C13 1.829(3)
P1 B1 1.882(4)
P2 O2 1.627(2)
P2 C23 1.789(4)
P2 C35 1.832(3)
P2 B2 1.884(4)
P3 O3 1.620(2)
P3 C45 1.796(3)
P3 C57 1.823(3)
P3 B3 1.888(4)
O1 C8 1.385(4)
O2 C30 1.391(4)
O3 C52 1.395(4)
C1 C2 1.394(4)
C1 C6 1.401(4)
C2 C3 1.375(5)
C3 C4 1.361(5)
C4 C5 1.369(5)
C5 C6 1.389(4)
C6 C7 1.467(4)
C7 C8 1.386(4)
C7 C12 1.395(4)
C8 C9 1.387(4)
C9 C10 1.366(5)
C10 C11 1.356(5)
C11 C12 1.372(5)
C13 C18 1.535(4)
C13 C14 1.547(4)
C14 C19 1.527(4)
C14 C15 1.535(4)
C15 C16 1.517(4)
C16 C17 1.514(4)
C17 C18 1.518(4)
C17 C22 1.523(4)
C19 C20 1.527(4)
C19 C21 1.538(5)
C23 C28 1.391(5)
C23 C24 1.404(5)
C24 C25 1.387(6)
C25 C26 1.368(7)
C26 C27 1.368(7)
C27 C28 1.389(5)
C28 C29 1.473(5)
C29 C30 1.374(5)
C29 C34 1.414(5)
C30 C31 1.375(5)
C31 C32 1.358(6)
C32 C33 1.362(6)
C33 C34 1.379(6)
C35 C40 1.539(4)
C35 C36 1.547(4)
C36 C41 1.521(4)
C36 C37 1.532(4)
C37 C38 1.504(4)
C38 C39 1.509(5)
C39 C44 1.515(5)
C39 C40 1.530(4)
C41 C42 1.520(5)
C41 C43 1.532(5)
C45 C46 1.372(4)
C45 C50 1.404(4)
C46 C47 1.382(5)
C47 C48 1.369(5)
C48 C49 1.371(5)
C49 C50 1.393(5)
C50 C51 1.477(5)
C51 C52 1.392(4)
C51 C56 1.395(5)
C52 C53 1.377(5)
C53 C54 1.381(5)
C54 C55 1.365(5)
C55 C56 1.366(5)
C57 C62 1.526(4)
C57 C58 1.552(4)
C58 C59 1.513(5)
C58 C63 1.540(4)
C59 C60 1.512(5)
C60 C61 1.525(5)
C61 C62 1.508(5)
C61 C66 1.535(5)
C63 C64 1.517(5)
C63 C65 1.540(5)
